data_4070986
loop_
_publ_author_name
'Morse, Paige M.'
'Shelby, Quinetta D.'
'Kim, Do Young'
'Girolami, Gregory S.'

_publ_section_title
;
 Ethylene Complexes of the Early Transition Metals: Crystal Structures of
 [HfEt4(C2H4)2&#x2212;] and the Negative-Oxidation-State Species
 [TaHEt(C2H4)33&#x2212;] and [WH(C2H4)43&#x2212;]
;
_journal_issue 5
_journal_name_full Organometallics
_journal_page_first 984
_journal_paper_doi 10.1021/om701189e
_journal_volume 27
_journal_year 2008
_chemical_formula_sum 'C29 H69 Li3 N7 Ta'
_chemical_formula_weight 717.68
_chemical_name_systematic
; 
 ? 
;
_space_group_IT_number 14
_symmetry_cell_setting monoclinic
_symmetry_space_group_name_Hall '-P 2ybc'
_symmetry_space_group_name_H-M 'P 1 21/c 1'
_atom_sites_solution_hydrogens geom
_atom_sites_solution_primary direct
_atom_sites_solution_secondary difmap
_audit_creation_method SHELXL-97
_cell_angle_alpha 90.00
_cell_angle_beta 102.542(9)
_cell_angle_gamma 90.00
_cell_formula_units_Z 4
_cell_length_a 18.318(10)
_cell_length_b 13.333(7)
_cell_length_c 16.650(9)
_cell_measurement_reflns_used 949
_cell_measurement_temperature 193(2)
_cell_measurement_theta_max 25.39
_cell_measurement_theta_min 2.14
_cell_volume 3969(4)
_computing_structure_refinement 'SHELXL-97 (Sheldrick, 1997)'
_computing_structure_solution 'SHELXS-97 (Sheldrick, 1990)'
_diffrn_ambient_temperature 193(2)
_diffrn_measured_fraction_theta_full 0.996
_diffrn_measured_fraction_theta_max 0.996
_diffrn_radiation_monochromator graphite
_diffrn_radiation_source 'fine-focus sealed tube'
_diffrn_radiation_type MoK\a
_diffrn_radiation_wavelength 0.71073
_diffrn_reflns_av_R_equivalents 0.1089
_diffrn_reflns_av_sigmaI/netI 0.0670
_diffrn_reflns_limit_h_max 22
_diffrn_reflns_limit_h_min -22
_diffrn_reflns_limit_k_max 16
_diffrn_reflns_limit_k_min -16
_diffrn_reflns_limit_l_max 20
_diffrn_reflns_limit_l_min -19
_diffrn_reflns_number 36225
_diffrn_reflns_theta_full 25.39
_diffrn_reflns_theta_max 25.39
_diffrn_reflns_theta_min 2.14
_exptl_absorpt_coefficient_mu 2.793
_exptl_absorpt_correction_T_max 0.544
_exptl_absorpt_correction_T_min 0.271
_exptl_absorpt_correction_type integration
_exptl_crystal_density_diffrn 1.201
_exptl_crystal_density_method 'not measured'
_exptl_crystal_F_000 1496
_exptl_crystal_size_max 0.6
_exptl_crystal_size_mid 0.37
_exptl_crystal_size_min 0.26
_refine_diff_density_max 1.793
_refine_diff_density_min -0.946
_refine_diff_density_rms 0.113
_refine_ls_extinction_method none
_refine_ls_goodness_of_fit_ref 1.007
_refine_ls_hydrogen_treatment mixed
_refine_ls_matrix_type full
_refine_ls_number_parameters 378
_refine_ls_number_reflns 7272
_refine_ls_number_restraints 2
_refine_ls_restrained_S_all 1.007
_refine_ls_R_factor_all 0.0905
_refine_ls_R_factor_gt 0.0411
_refine_ls_shift/su_max 0.003
_refine_ls_shift/su_mean 0.000
_refine_ls_structure_factor_coef Fsqd
_refine_ls_weighting_details 'calc w=1/[\s^2^(Fo^2^)+(0.0625P)^2^+1.8000P] where P=(Fo^2^+2Fc^2^)/3'
_refine_ls_weighting_scheme calc
_refine_ls_wR_factor_gt 0.1003
_refine_ls_wR_factor_ref 0.1253
_reflns_number_gt 3978
_reflns_number_total 7272
_reflns_threshold_expression >2sigma(I)
_cod_data_source_file om701189e-file004.cif
_cod_data_source_block f13tface
_cod_original_cell_volume 3970(4)
_cod_original_sg_symbol_H-M 'P 21/c'
_cod_database_code 4070986

loop_
_symmetry_equiv_pos_as_xyz
'x, y, z'
'-x, y+1/2, -z+1/2'
'-x, -y, -z'
'x, -y-1/2, z-1/2'

loop_
_atom_site_label
_atom_site_type_symbol
_atom_site_fract_x
_atom_site_fract_y
_atom_site_fract_z
_atom_site_U_iso_or_equiv
_atom_site_adp_type
_atom_site_occupancy
_atom_site_symmetry_multiplicity
_atom_site_calc_flag
_atom_site_refinement_flags
_atom_site_disorder_assembly
_atom_site_disorder_group
Ta Ta 0.255185(12) 1.00129(2) 0.262689(15) 0.04174(11) Uani 1 1 d D . .
H H 0.217(4) 0.901(5) 0.175(4) 0.07(2) Uiso 1 1 d . . .
C1A C 0.1942(8) 1.0672(9) 0.1349(7) 0.071(4) Uiso 0.651(18) 1 d PD A 1
C2A C 0.1693(8) 1.1765(10) 0.1262(9) 0.088(6) Uiso 0.651(18) 1 d PD A 1
C1B C 0.2322(13) 1.1085(17) 0.1479(12) 0.080(9) Uiso 0.349(18) 1 d PD A 2
C2B C 0.1547(15) 1.106(2) 0.0912(17) 0.107(12) Uiso 0.349(18) 1 d PD A 2
C3 C 0.3126(5) 0.9607(6) 0.3925(5) 0.063(2) Uani 1 1 d . A .
H3A H 0.3666 0.9764 0.4091 0.075 Uiso 1 1 calc R . .
H3B H 0.2847 0.9751 0.4359 0.075 Uiso 1 1 calc R . .
C4 C 0.2924(5) 0.8675(5) 0.3450(4) 0.069(2) Uani 1 1 d . A .
H4A H 0.2524 0.8262 0.3599 0.083 Uiso 1 1 calc R . .
H4B H 0.3343 0.8275 0.3330 0.083 Uiso 1 1 calc R . .
C5 C 0.3525(4) 1.1029(5) 0.2603(5) 0.071(2) Uani 1 1 d . A .
H5A H 0.3432 1.1586 0.2201 0.085 Uiso 1 1 calc R . .
H5B H 0.3835 1.1225 0.3144 0.085 Uiso 1 1 calc R . .
C6 C 0.3690(4) 1.0012(5) 0.2274(5) 0.0607(18) Uani 1 1 d . A .
H6A H 0.4091 0.9611 0.2624 0.073 Uiso 1 1 calc R . .
H6B H 0.3687 0.9973 0.1679 0.073 Uiso 1 1 calc R . .
C7 C 0.1813(4) 1.1000(5) 0.3212(5) 0.062(2) Uani 1 1 d . A .
H7A H 0.1996 1.1153 0.3803 0.075 Uiso 1 1 calc R . .
H7B H 0.1583 1.1583 0.2884 0.075 Uiso 1 1 calc R . .
C8 C 0.1424(4) 1.0007(5) 0.3011(5) 0.066(2) Uani 1 1 d . A .
H8A H 0.0970 1.0005 0.2562 0.079 Uiso 1 1 calc R . .
H8B H 0.1384 0.9574 0.3483 0.079 Uiso 1 1 calc R . .
Li1 Li 0.3035(6) 1.1466(8) 0.3737(8) 0.055(3) Uani 1 1 d . A .
N11 N 0.3783(4) 1.1801(5) 0.4993(4) 0.0740(19) Uani 1 1 d . . .
N12 N 0.2978(4) 1.3163(4) 0.3732(5) 0.077(2) Uani 1 1 d . . .
C11 C 0.4512(5) 1.1380(10) 0.5011(6) 0.149(6) Uani 1 1 d . A .
H11A H 0.4859 1.1584 0.5519 0.223 Uiso 1 1 calc R . .
H11B H 0.4696 1.1622 0.4536 0.223 Uiso 1 1 calc R . .
H11C H 0.4477 1.0646 0.4991 0.223 Uiso 1 1 calc R . .
C12 C 0.3515(5) 1.1400(7) 0.5680(5) 0.096(3) Uani 1 1 d . A .
H12A H 0.3524 1.0666 0.5661 0.145 Uiso 1 1 calc R . .
H12B H 0.3002 1.1631 0.5651 0.145 Uiso 1 1 calc R . .
H12C H 0.3838 1.1633 0.6195 0.145 Uiso 1 1 calc R . .
C13 C 0.3790(10) 1.2927(8) 0.5081(7) 0.175(7) Uani 1 1 d . A .
H13A H 0.3483 1.3101 0.5483 0.210 Uiso 1 1 calc R . .
H13B H 0.4310 1.3135 0.5324 0.210 Uiso 1 1 calc R . .
C14 C 0.3546(7) 1.3477(8) 0.4405(10) 0.168(7) Uani 1 1 d . A .
H14A H 0.3990 1.3629 0.4178 0.202 Uiso 1 1 calc R . .
H14B H 0.3376 1.4124 0.4593 0.202 Uiso 1 1 calc R . .
C15 C 0.3155(8) 1.3532(7) 0.2950(7) 0.147(5) Uani 1 1 d . A .
H15A H 0.3047 1.4251 0.2891 0.220 Uiso 1 1 calc R . .
H15B H 0.2848 1.3170 0.2484 0.220 Uiso 1 1 calc R . .
H15C H 0.3685 1.3416 0.2962 0.220 Uiso 1 1 calc R . .
C16 C 0.2250(5) 1.3518(6) 0.3804(7) 0.111(4) Uani 1 1 d . A .
H16A H 0.2141 1.3276 0.4321 0.167 Uiso 1 1 calc R . .
H16B H 0.1869 1.3266 0.3341 0.167 Uiso 1 1 calc R . .
H16C H 0.2245 1.4253 0.3799 0.167 Uiso 1 1 calc R . .
Li2 Li 0.3221(6) 0.8415(8) 0.2003(7) 0.049(3) Uani 1 1 d . A .
N21 N 0.4003(4) 0.7080(5) 0.2284(4) 0.0645(17) Uani 1 1 d . . .
N22 N 0.3178(4) 0.7935(5) 0.0777(4) 0.0721(19) Uani 1 1 d . . .
C21 C 0.4717(6) 0.7593(7) 0.2526(6) 0.123(5) Uani 1 1 d . A .
H21A H 0.4739 0.7950 0.3045 0.184 Uiso 1 1 calc R . .
H21B H 0.4771 0.8075 0.2098 0.184 Uiso 1 1 calc R . .
H21C H 0.5124 0.7101 0.2597 0.184 Uiso 1 1 calc R . .
C22 C 0.3931(7) 0.6363(8) 0.2910(7) 0.134(5) Uani 1 1 d . A .
H22A H 0.4327 0.5858 0.2958 0.201 Uiso 1 1 calc R . .
H22B H 0.3442 0.6034 0.2759 0.201 Uiso 1 1 calc R . .
H22C H 0.3976 0.6708 0.3438 0.201 Uiso 1 1 calc R . .
C23 C 0.3964(5) 0.6592(7) 0.1484(5) 0.088(3) Uani 1 1 d . A .
H23A H 0.4449 0.6259 0.1494 0.106 Uiso 1 1 calc R . .
H23B H 0.3575 0.6064 0.1412 0.106 Uiso 1 1 calc R . .
C24 C 0.3797(5) 0.7261(7) 0.0777(5) 0.080(3) Uani 1 1 d . A .
H24A H 0.4248 0.7664 0.0763 0.097 Uiso 1 1 calc R . .
H24B H 0.3683 0.6851 0.0269 0.097 Uiso 1 1 calc R . .
C25 C 0.3153(7) 0.8743(7) 0.0197(6) 0.133(5) Uani 1 1 d . A .
H25A H 0.3625 0.9116 0.0327 0.200 Uiso 1 1 calc R . .
H25B H 0.2739 0.9195 0.0231 0.200 Uiso 1 1 calc R . .
H25C H 0.3079 0.8469 -0.0361 0.200 Uiso 1 1 calc R . .
C26 C 0.2459(5) 0.7360(8) 0.0570(6) 0.114(4) Uani 1 1 d . A .
H26A H 0.2038 0.7822 0.0542 0.171 Uiso 1 1 calc R . .
H26B H 0.2453 0.6854 0.0995 0.171 Uiso 1 1 calc R . .
H26C H 0.2415 0.7029 0.0036 0.171 Uiso 1 1 calc R . .
Li3 Li 0.1344(7) 0.8661(8) 0.2210(7) 0.053(3) Uani 1 1 d . A .
N31 N 0.1028(3) 0.7226(4) 0.2642(4) 0.0520(14) Uani 1 1 d . . .
N32 N 0.0284(3) 0.8532(4) 0.1295(3) 0.0508(14) Uani 1 1 d . . .
C31 C 0.1610(5) 0.6478(5) 0.2737(5) 0.081(3) Uani 1 1 d . A .
H31A H 0.2063 0.6734 0.3104 0.121 Uiso 1 1 calc R . .
H31B H 0.1716 0.6325 0.2198 0.121 Uiso 1 1 calc R . .
H31C H 0.1445 0.5867 0.2972 0.121 Uiso 1 1 calc R . .
C32 C 0.0819(5) 0.7411(6) 0.3421(5) 0.085(3) Uani 1 1 d . A .
H32A H 0.0597 0.6802 0.3597 0.128 Uiso 1 1 calc R . .
H32B H 0.0455 0.7959 0.3357 0.128 Uiso 1 1 calc R . .
H32C H 0.1265 0.7596 0.3837 0.128 Uiso 1 1 calc R . .
C33 C 0.0381(4) 0.6885(5) 0.1997(5) 0.063(2) Uani 1 1 d . A .
H33A H 0.0086 0.6391 0.2237 0.076 Uiso 1 1 calc R . .
H33B H 0.0568 0.6548 0.1551 0.076 Uiso 1 1 calc R . .
C34 C -0.0112(4) 0.7739(5) 0.1644(5) 0.062(2) Uani 1 1 d . A .
H34A H -0.0525 0.7480 0.1207 0.074 Uiso 1 1 calc R . .
H34B H -0.0336 0.8032 0.2081 0.074 Uiso 1 1 calc R . .
C35 C 0.0448(4) 0.8225(6) 0.0509(4) 0.071(2) Uani 1 1 d . A .
H35A H 0.0764 0.7625 0.0592 0.106 Uiso 1 1 calc R . .
H35B H 0.0711 0.8769 0.0294 0.106 Uiso 1 1 calc R . .
H35C H -0.0020 0.8077 0.0116 0.106 Uiso 1 1 calc R . .
C36 C -0.0185(4) 0.9443(6) 0.1184(5) 0.073(2) Uani 1 1 d . A .
H36A H 0.0098 1.0003 0.1022 0.109 Uiso 1 1 calc R . .
H36B H -0.0330 0.9606 0.1702 0.109 Uiso 1 1 calc R . .
H36C H -0.0635 0.9325 0.0754 0.109 Uiso 1 1 calc R . .
N41 N 0.0937(4) 0.4929(5) 0.0757(4) 0.0691(17) Uani 1 1 d . . .
C41 C 0.1666(5) 0.4679(8) 0.0606(7) 0.116(4) Uani 1 1 d . . .
H41A H 0.1687 0.3958 0.0497 0.174 Uiso 1 1 calc R . .
H41B H 0.2054 0.4854 0.1089 0.174 Uiso 1 1 calc R . .
H41C H 0.1748 0.5056 0.0128 0.174 Uiso 1 1 calc R . .
C42 C 0.0806(6) 0.4306(7) 0.1433(6) 0.110(4) Uani 1 1 d . . .
H42A H 0.0835 0.3596 0.1288 0.165 Uiso 1 1 calc R . .
H42B H 0.0309 0.4450 0.1533 0.165 Uiso 1 1 calc R . .
H42C H 0.1186 0.4452 0.1931 0.165 Uiso 1 1 calc R . .
C43 C 0.0350(5) 0.4790(7) 0.0005(6) 0.098(3) Uani 1 1 d . . .
H43A H 0.0535 0.5074 -0.0463 0.118 Uiso 1 1 calc R . .
H43B H 0.0281 0.4061 -0.0095 0.118 Uiso 1 1 calc R . .

loop_
_atom_site_aniso_label
_atom_site_aniso_U_11
_atom_site_aniso_U_22
_atom_site_aniso_U_33
_atom_site_aniso_U_23
_atom_site_aniso_U_13
_atom_site_aniso_U_12
Ta 0.04071(16) 0.04070(16) 0.04752(16) -0.00236(17) 0.01771(10) -0.00116(18)
C3 0.076(5) 0.052(4) 0.060(5) 0.000(4) 0.016(4) -0.010(4)
C4 0.092(6) 0.052(5) 0.069(5) -0.006(4) 0.031(5) -0.005(4)
C5 0.085(6) 0.046(5) 0.096(7) -0.004(4) 0.051(5) -0.010(4)
C6 0.058(4) 0.049(4) 0.083(5) -0.009(5) 0.035(4) 0.004(4)
C7 0.050(4) 0.065(5) 0.074(5) -0.017(4) 0.016(4) -0.003(4)
C8 0.043(4) 0.078(5) 0.083(5) -0.040(5) 0.031(3) -0.025(4)
Li1 0.044(7) 0.038(7) 0.081(9) -0.005(6) 0.011(6) -0.004(5)
N11 0.077(5) 0.074(5) 0.066(5) -0.015(4) 0.005(4) -0.014(4)
N12 0.071(5) 0.039(4) 0.116(6) -0.012(4) 0.009(4) 0.002(3)
C11 0.053(6) 0.268(16) 0.122(9) -0.107(10) 0.011(6) -0.025(8)
C12 0.101(8) 0.124(8) 0.064(6) -0.027(6) 0.018(5) -0.012(6)
C13 0.31(2) 0.079(9) 0.111(10) -0.007(7) -0.022(11) -0.095(11)
C14 0.151(11) 0.052(7) 0.250(18) -0.015(9) -0.068(12) -0.017(7)
C15 0.244(16) 0.058(7) 0.156(12) -0.010(7) 0.082(12) -0.024(8)
C16 0.087(7) 0.059(6) 0.185(11) -0.010(6) 0.023(8) 0.017(5)
Li2 0.054(7) 0.046(7) 0.047(7) -0.012(5) 0.013(5) 0.001(5)
N21 0.066(4) 0.058(4) 0.072(4) -0.004(3) 0.020(4) 0.010(3)
N22 0.069(4) 0.095(5) 0.049(4) -0.015(3) 0.007(3) 0.019(4)
C21 0.078(7) 0.134(10) 0.141(11) -0.052(8) -0.012(7) 0.047(7)
C22 0.190(13) 0.107(9) 0.120(9) 0.030(7) 0.064(9) 0.074(9)
C23 0.081(6) 0.080(7) 0.100(8) -0.029(6) 0.011(6) 0.026(5)
C24 0.080(6) 0.100(7) 0.064(6) -0.024(5) 0.022(5) 0.023(5)
C25 0.244(15) 0.094(8) 0.077(7) 0.009(6) 0.069(9) 0.020(8)
C26 0.075(7) 0.172(11) 0.088(7) -0.051(7) 0.001(6) -0.004(7)
Li3 0.051(7) 0.044(7) 0.068(8) 0.001(5) 0.022(6) -0.004(5)
N31 0.049(3) 0.047(3) 0.060(4) 0.004(3) 0.011(3) -0.005(3)
N32 0.048(3) 0.046(3) 0.059(4) 0.002(3) 0.014(3) -0.006(3)
C31 0.079(6) 0.057(5) 0.099(7) 0.006(5) 0.005(5) -0.001(5)
C32 0.099(8) 0.083(6) 0.075(6) 0.003(5) 0.022(5) -0.014(5)
C33 0.053(5) 0.053(5) 0.081(6) 0.003(4) 0.008(4) -0.015(4)
C34 0.050(4) 0.057(5) 0.075(5) 0.006(4) 0.005(4) -0.004(4)
C35 0.073(6) 0.084(6) 0.055(5) 0.007(4) 0.012(4) -0.007(4)
C36 0.068(5) 0.054(5) 0.091(6) 0.000(4) 0.008(5) 0.009(4)
N41 0.070(4) 0.078(4) 0.060(4) -0.005(4) 0.015(3) -0.011(4)
C41 0.076(7) 0.141(10) 0.138(10) -0.028(7) 0.039(7) -0.006(6)
C42 0.150(10) 0.087(8) 0.104(8) 0.005(6) 0.051(7) -0.024(7)
C43 0.078(6) 0.126(9) 0.088(7) -0.041(5) 0.010(6) -0.012(7)

loop_
_atom_type_symbol
_atom_type_description
_atom_type_scat_dispersion_real
_atom_type_scat_dispersion_imag
_atom_type_scat_source
C C 0.0033 0.0016 'International Tables Vol C Tables 4.2.6.8 and 6.1.1.4'
H H 0.0000 0.0000 'International Tables Vol C Tables 4.2.6.8 and 6.1.1.4'
Li Li -0.0003 0.0001 'International Tables Vol C Tables 4.2.6.8 and 6.1.1.4'
N N 0.0061 0.0033 'International Tables Vol C Tables 4.2.6.8 and 6.1.1.4'
O O 0.0106 0.0060 'International Tables Vol C Tables 4.2.6.8 and 6.1.1.4'
Ta Ta -0.7052 6.5227 'International Tables Vol C Tables 4.2.6.8 and 6.1.1.4'

loop_
_geom_angle_atom_site_label_1
_geom_angle_atom_site_label_2
_geom_angle_atom_site_label_3
_geom_angle
_geom_angle_site_symmetry_1
C5 Ta C3 87.4(3) .
C5 Ta C7 102.1(3) .
C3 Ta C7 85.7(3) .
C5 Ta C4 110.5(3) .
C3 Ta C4 38.1(2) .
C7 Ta C4 109.2(3) .
C5 Ta C6 39.1(2) .
C3 Ta C6 89.1(3) .
C7 Ta C6 141.1(2) .
C4 Ta C6 89.0(3) .
C5 Ta C8 140.7(2) .
C3 Ta C8 89.6(3) .
C7 Ta C8 38.7(2) .
C4 Ta C8 90.0(3) .
C6 Ta C8 178.7(3) .
C5 Ta C1A 89.0(4) .
C3 Ta C1A 171.7(3) .
C7 Ta C1A 87.7(4) .
C4 Ta C1A 149.9(4) .
C6 Ta C1A 92.8(4) .
C8 Ta C1A 88.5(4) .
C5 Ta C1B 67.8(7) .
C3 Ta C1B 152.8(7) .
C7 Ta C1B 88.7(7) .
C4 Ta C1B 161.7(7) .
C6 Ta C1B 78.7(6) .
C8 Ta C1B 102.5(6) .
C1A Ta C1B 21.5(6) .
C5 Ta Li1 55.5(3) .
C3 Ta Li1 59.9(3) .
C7 Ta Li1 54.7(3) .
C4 Ta Li1 98.1(3) .
C6 Ta Li1 89.7(3) .
C8 Ta Li1 89.6(3) .
C1A Ta Li1 111.9(4) .
C1B Ta Li1 95.4(7) .
C5 Ta Li2 92.3(3) .
C3 Ta Li2 91.3(3) .
C7 Ta Li2 165.2(3) .
C4 Ta Li2 61.4(3) .
C6 Ta Li2 53.2(3) .
C8 Ta Li2 126.9(3) .
C1A Ta Li2 96.4(4) .
C1B Ta Li2 100.3(7) .
Li1 Ta Li2 134.8(3) .
C5 Ta Li3 164.6(3) .
C3 Ta Li3 105.1(3) .
C7 Ta Li3 88.1(3) .
C4 Ta Li3 76.3(3) .
C6 Ta Li3 130.3(3) .
C8 Ta Li3 50.2(3) .
C1A Ta Li3 79.8(4) .
C1B Ta Li3 101.3(7) .
Li1 Ta Li3 138.8(3) .
Li2 Ta Li3 78.7(3) .
C5 Ta H 123.3(18) .
C3 Ta H 123.8(18) .
C7 Ta H 124.0(19) .
C4 Ta H 85.7(19) .
C6 Ta H 90.5(19) .
C8 Ta H 90.3(19) .
C1A Ta H 64.3(18) .
C1B Ta H 81(2) .
Li1 Ta H 176.3(18) .
Li2 Ta H 47.4(19) .
Li3 Ta H 42.0(18) .
C2A C1A Ta 121.2(9) .
C2B C1B Ta 118.0(16) .
C4 C3 Ta 71.2(4) .
C4 C3 H3A 116.5 .
Ta C3 H3A 116.5 .
C4 C3 H3B 116.5 .
Ta C3 H3B 116.5 .
H3A C3 H3B 113.5 .
C3 C4 Ta 70.7(4) .
C3 C4 Li2 122.0(6) .
Ta C4 Li2 68.9(3) .
C3 C4 H4A 116.6 .
Ta C4 H4A 116.6 .
Li2 C4 H4A 118.1 .
C3 C4 H4B 116.6 .
Ta C4 H4B 116.6 .
Li2 C4 H4B 54.2 .
H4A C4 H4B 113.6 .
C6 C5 Ta 71.9(4) .
C6 C5 H5A 116.4 .
Ta C5 H5A 116.4 .
C6 C5 H5B 116.4 .
Ta C5 H5B 116.4 .
H5A C5 H5B 113.4 .
C5 C6 Ta 69.0(4) .
C5 C6 H6A 116.8 .
Ta C6 H6A 116.8 .
C5 C6 H6B 116.8 .
Ta C6 H6B 116.8 .
H6A C6 H6B 113.8 .
C8 C7 Ta 72.0(4) .
C8 C7 H7A 116.4 .
Ta C7 H7A 116.4 .
C8 C7 H7B 116.4 .
Ta C7 H7B 116.4 .
H7A C7 H7B 113.4 .
C7 C8 Ta 69.3(4) .
C7 C8 H8A 116.7 .
Ta C8 H8A 116.7 .
C7 C8 H8B 116.7 .
Ta C8 H8B 116.7 .
H8A C8 H8B 113.7 .
N12 Li1 N11 80.0(5) .
N12 Li1 Ta 135.1(6) .
N11 Li1 Ta 144.4(6) .
C12 N11 C11 108.2(8) .
C12 N11 C13 106.7(8) .
C11 N11 C13 113.4(10) .
C12 N11 Li1 114.5(6) .
C11 N11 Li1 108.2(6) .
C13 N11 Li1 105.9(7) .
C14 N12 C16 111.7(9) .
C14 N12 C15 109.4(10) .
C16 N12 C15 110.2(8) .
C14 N12 Li1 105.5(7) .
C16 N12 Li1 111.7(6) .
C15 N12 Li1 108.3(6) .
N11 C11 H11A 109.5 .
N11 C11 H11B 109.5 .
H11A C11 H11B 109.5 .
N11 C11 H11C 109.5 .
H11A C11 H11C 109.5 .
H11B C11 H11C 109.5 .
N11 C12 H12A 109.5 .
N11 C12 H12B 109.5 .
H12A C12 H12B 109.5 .
N11 C12 H12C 109.5 .
H12A C12 H12C 109.5 .
H12B C12 H12C 109.5 .
C14 C13 N11 118.1(10) .
C14 C13 H13A 107.8 .
N11 C13 H13A 107.8 .
C14 C13 H13B 107.8 .
N11 C13 H13B 107.8 .
H13A C13 H13B 107.1 .
C13 C14 N12 123.9(11) .
C13 C14 H14A 106.4 .
N12 C14 H14A 106.4 .
C13 C14 H14B 106.4 .
N12 C14 H14B 106.4 .
H14A C14 H14B 106.4 .
N12 C15 H15A 109.5 .
N12 C15 H15B 109.5 .
H15A C15 H15B 109.5 .
N12 C15 H15C 109.5 .
H15A C15 H15C 109.5 .
H15B C15 H15C 109.5 .
N12 C16 H16A 109.5 .
N12 C16 H16B 109.5 .
H16A C16 H16B 109.5 .
N12 C16 H16C 109.5 .
H16A C16 H16C 109.5 .
H16B C16 H16C 109.5 .
N22 Li2 N21 81.5(4) .
N22 Li2 C4 163.2(6) .
N21 Li2 C4 99.4(5) .
N22 Li2 Ta 131.7(5) .
N21 Li2 Ta 146.8(5) .
C4 Li2 Ta 49.7(3) .
N22 Li2 Li3 106.7(5) .
N21 Li2 Li3 129.4(5) .
C4 Li2 Li3 59.8(4) .
Ta Li2 Li3 51.3(3) .
N22 Li2 H 94.9(19) .
N21 Li2 H 150.8(18) .
C4 Li2 H 76.1(18) .
Ta Li2 H 45.8(18) .
Li3 Li2 H 24.6(18) .
C22 N21 C21 109.2(8) .
C22 N21 C23 111.5(7) .
C21 N21 C23 108.8(7) .
C22 N21 Li2 121.1(6) .
C21 N21 Li2 100.3(6) .
C23 N21 Li2 104.9(6) .
C25 N22 C24 112.1(8) .
C25 N22 C26 109.3(8) .
C24 N22 C26 109.4(7) .
C25 N22 Li2 114.1(6) .
C24 N22 Li2 108.7(6) .
C26 N22 Li2 102.8(6) .
N21 C21 H21A 109.5 .
N21 C21 H21B 109.5 .
H21A C21 H21B 109.5 .
N21 C21 H21C 109.5 .
H21A C21 H21C 109.5 .
H21B C21 H21C 109.5 .
N21 C22 H22A 109.5 .
N21 C22 H22B 109.5 .
H22A C22 H22B 109.5 .
N21 C22 H22C 109.5 .
H22A C22 H22C 109.5 .
H22B C22 H22C 109.5 .
C24 C23 N21 115.0(7) .
C24 C23 H23A 108.5 .
N21 C23 H23A 108.5 .
C24 C23 H23B 108.5 .
N21 C23 H23B 108.5 .
H23A C23 H23B 107.5 .
N22 C24 C23 114.0(7) .
N22 C24 H24A 108.7 .
C23 C24 H24A 108.7 .
N22 C24 H24B 108.7 .
C23 C24 H24B 108.7 .
H24A C24 H24B 107.6 .
N22 C25 H25A 109.5 .
N22 C25 H25B 109.5 .
H25A C25 H25B 109.5 .
N22 C25 H25C 109.5 .
H25A C25 H25C 109.5 .
H25B C25 H25C 109.5 .
N22 C26 H26A 109.5 .
N22 C26 H26B 109.5 .
H26A C26 H26B 109.5 .
N22 C26 H26C 109.5 .
H26A C26 H26C 109.5 .
H26B C26 H26C 109.5 .
N31 Li3 N32 84.3(4) .
N31 Li3 Ta 137.3(6) .
N32 Li3 Ta 138.4(5) .
N31 Li3 Li2 106.6(5) .
N32 Li3 Li2 130.9(5) .
Ta Li3 Li2 50.0(3) .
N31 Li3 H 130(2) .
N32 Li3 H 114(2) .
Ta Li3 H 44.7(19) .
Li2 Li3 H 27(2) .
C31 N31 C32 110.6(6) .
C31 N31 C33 108.7(6) .
C32 N31 C33 112.1(6) .
C31 N31 Li3 113.7(6) .
C32 N31 Li3 106.8(5) .
C33 N31 Li3 105.0(5) .
C35 N32 C34 111.5(6) .
C35 N32 C36 110.2(6) .
C34 N32 C36 108.5(6) .
C35 N32 Li3 108.6(5) .
C34 N32 Li3 102.7(5) .
C36 N32 Li3 115.1(5) .
N31 C31 H31A 109.5 .
N31 C31 H31B 109.5 .
H31A C31 H31B 109.5 .
N31 C31 H31C 109.5 .
H31A C31 H31C 109.5 .
H31B C31 H31C 109.5 .
N31 C32 H32A 109.5 .
N31 C32 H32B 109.5 .
H32A C32 H32B 109.5 .
N31 C32 H32C 109.5 .
H32A C32 H32C 109.5 .
H32B C32 H32C 109.5 .
N31 C33 C34 111.8(6) .
N31 C33 H33A 109.3 .
C34 C33 H33A 109.3 .
N31 C33 H33B 109.3 .
C34 C33 H33B 109.3 .
H33A C33 H33B 107.9 .
N32 C34 C33 113.3(6) .
N32 C34 H34A 108.9 .
C33 C34 H34A 108.9 .
N32 C34 H34B 108.9 .
C33 C34 H34B 108.9 .
H34A C34 H34B 107.7 .
N32 C35 H35A 109.5 .
N32 C35 H35B 109.5 .
H35A C35 H35B 109.5 .
N32 C35 H35C 109.5 .
H35A C35 H35C 109.5 .
H35B C35 H35C 109.5 .
N32 C36 H36A 109.5 .
N32 C36 H36B 109.5 .
H36A C36 H36B 109.5 .
N32 C36 H36C 109.5 .
H36A C36 H36C 109.5 .
H36B C36 H36C 109.5 .
C41 N41 C42 108.4(8) .
C41 N41 C43 110.6(7) .
C42 N41 C43 111.8(7) .
N41 C41 H41A 109.5 .
N41 C41 H41B 109.5 .
H41A C41 H41B 109.5 .
N41 C41 H41C 109.5 .
H41A C41 H41C 109.5 .
H41B C41 H41C 109.5 .
N41 C42 H42A 109.5 .
N41 C42 H42B 109.5 .
H42A C42 H42B 109.5 .
N41 C42 H42C 109.5 .
H42A C42 H42C 109.5 .
H42B C42 H42C 109.5 .
C43 C43 N41 117.3(10) 3_565
C43 C43 H43A 108.0 3_565
N41 C43 H43A 108.0 .
C43 C43 H43B 108.0 3_565
N41 C43 H43B 108.0 .
H43A C43 H43B 107.2 .

loop_
_geom_bond_atom_site_label_1
_geom_bond_atom_site_label_2
_geom_bond_distance
_geom_bond_site_symmetry_2
Ta C5 2.246(7) .
Ta C3 2.255(8) .
Ta C7 2.255(7) .
Ta C4 2.263(8) .
Ta C6 2.286(7) .
Ta C8 2.292(7) .
Ta C1A 2.349(11) .
Ta C1B 2.351(11) .
Ta Li1 2.691(12) .
Ta Li2 2.769(11) .
Ta Li3 2.820(11) .
Ta H 1.99(6) .
C1A C2A 1.524(14) .
C1B C2B 1.525(15) .
C3 C4 1.475(9) .
C3 H3A 0.9900 .
C3 H3B 0.9900 .
C4 Li2 2.605(13) .
C4 H4A 0.9900 .
C4 H4B 0.9900 .
C5 C6 1.517(8) .
C5 H5A 0.9900 .
C5 H5B 0.9900 .
C6 H6A 0.9900 .
C6 H6B 0.9900 .
C7 C8 1.506(8) .
C7 H7A 0.9900 .
C7 H7B 0.9900 .
C8 H8A 0.9900 .
C8 H8B 0.9900 .
Li1 N12 2.266(13) .
Li1 N11 2.281(14) .
N11 C12 1.442(9) .
N11 C11 1.442(11) .
N11 C13 1.509(12) .
N12 C14 1.417(12) .
N12 C16 1.444(10) .
N12 C15 1.491(11) .
C11 H11A 0.9800 .
C11 H11B 0.9800 .
C11 H11C 0.9800 .
C12 H12A 0.9800 .
C12 H12B 0.9800 .
C12 H12C 0.9800 .
C13 C14 1.337(14) .
C13 H13A 0.9900 .
C13 H13B 0.9900 .
C14 H14A 0.9900 .
C14 H14B 0.9900 .
C15 H15A 0.9800 .
C15 H15B 0.9800 .
C15 H15C 0.9800 .
C16 H16A 0.9800 .
C16 H16B 0.9800 .
C16 H16C 0.9800 .
Li2 N22 2.126(12) .
Li2 N21 2.269(13) .
Li2 Li3 3.543(16) .
Li2 H 2.04(7) .
N21 C22 1.441(10) .
N21 C21 1.454(11) .
N21 C23 1.469(9) .
N22 C25 1.440(10) .
N22 C24 1.447(9) .
N22 C26 1.498(10) .
C21 H21A 0.9800 .
C21 H21B 0.9800 .
C21 H21C 0.9800 .
C22 H22A 0.9800 .
C22 H22B 0.9800 .
C22 H22C 0.9800 .
C23 C24 1.456(11) .
C23 H23A 0.9900 .
C23 H23B 0.9900 .
C24 H24A 0.9900 .
C24 H24B 0.9900 .
C25 H25A 0.9800 .
C25 H25B 0.9800 .
C25 H25C 0.9800 .
C26 H26A 0.9800 .
C26 H26B 0.9800 .
C26 H26C 0.9800 .
Li3 N31 2.168(12) .
Li3 N32 2.200(13) .
Li3 H 1.89(6) .
N31 C31 1.444(8) .
N31 C32 1.451(8) .
N31 C33 1.487(8) .
N32 C35 1.463(8) .
N32 C34 1.471(8) .
N32 C36 1.476(8) .
C31 H31A 0.9800 .
C31 H31B 0.9800 .
C31 H31C 0.9800 .
C32 H32A 0.9800 .
C32 H32B 0.9800 .
C32 H32C 0.9800 .
C33 C34 1.492(9) .
C33 H33A 0.9900 .
C33 H33B 0.9900 .
C34 H34A 0.9900 .
C34 H34B 0.9900 .
C35 H35A 0.9800 .
C35 H35B 0.9800 .
C35 H35C 0.9800 .
C36 H36A 0.9800 .
C36 H36B 0.9800 .
C36 H36C 0.9800 .
N41 C41 1.450(10) .
N41 C42 1.460(10) .
N41 C43 1.475(11) .
C41 H41A 0.9800 .
C41 H41B 0.9800 .
C41 H41C 0.9800 .
C42 H42A 0.9800 .
C42 H42B 0.9800 .
C42 H42C 0.9800 .
C43 C43 1.395(17) 3_565
C43 H43A 0.9900 .
C43 H43B 0.9900 .
